data_7708505
loop_
_publ_author_name
'Windorff, Cory James'
'Beltr\'an Leiva, Mar\'ia Joaquina'
'Albrecht-Schmitt, Thomas E.'
'Bai, Zhuanling'
'Celis-Barros, Cristian'
'Goodwin, Conrad Alexander Phillip'
'Huffman, Zachary'
'McKinnon, Noah C.'
'Sperling, Joseph M.'

_publ_section_title
;
 Synthesis, characterization, and theoretical analysis of a plutonyl
 phosphine oxide complex
;
_journal_name_full 'Dalton Transactions'
_journal_paper_doi 10.1039/D1DT03041H
_journal_year 2021
_chemical_formula_moiety 'C36 H30 Cl2 O4 P2 U'
_chemical_formula_sum 'C36 H30 Cl2 O4 P2 U'
_chemical_formula_weight 897.47
_chemical_name_common 'uranyldichloride bis(triphenylphosphine oxide)'
_chemical_name_systematic 'uraniumdioxodicholoro bis(triphenylphosphine oxide)'
_space_group_crystal_system monoclinic
_space_group_IT_number 4
_space_group_name_Hall 'P 2yb'
_space_group_name_H-M_alt 'P 1 21 1'
_atom_sites_solution_hydrogens geom
_audit_creation_date 2019-10-18
_audit_creation_method
;
Olex2 1.2
(compiled 2018.05.29 svn.r3508 for OlexSys, GUI svn.r5506)
;
_audit_update_record
;
2021-08-04 deposited with the CCDC.	2021-10-01 downloaded from the CCDC.
;
_cell_angle_alpha 90
_cell_angle_beta 117.802(2)
_cell_angle_gamma 90
_cell_formula_units_Z 2
_cell_length_a 10.0387(6)
_cell_length_b 18.6540(11)
_cell_length_c 10.7043(6)
_cell_measurement_reflns_used 9807
_cell_measurement_temperature 170(2)
_cell_measurement_theta_max 27.556
_cell_measurement_theta_min 2.293
_cell_volume 1773.12(18)
_computing_cell_refinement 'SAINT V8.38A (?, 2016)'
_computing_data_reduction 'SAINT V8.38A (?, 2016)'
_computing_molecular_graphics 'Olex2 (Dolomanov et al., 2009)'
_computing_publication_material 'Olex2 (Dolomanov et al., 2009)'
_computing_structure_refinement 'XL (Sheldrick, 2008)'
_computing_structure_solution 'SHELXT 2014/5 (Sheldrick, 2014)'
_diffrn_ambient_temperature 170(2)
_diffrn_measured_fraction_theta_full 1.000
_diffrn_measured_fraction_theta_max 1.000
_diffrn_measurement_device_type 'Bruker APEX-III CMOS'
_diffrn_measurement_method '\f and \w scans'
_diffrn_radiation_type MoK\a
_diffrn_radiation_wavelength 0.71073
_diffrn_reflns_av_R_equivalents 0.0420
_diffrn_reflns_av_unetI/netI 0.0520
_diffrn_reflns_Laue_measured_fraction_full 1.000
_diffrn_reflns_Laue_measured_fraction_max 1.000
_diffrn_reflns_limit_h_max 13
_diffrn_reflns_limit_h_min -13
_diffrn_reflns_limit_k_max 24
_diffrn_reflns_limit_k_min -24
_diffrn_reflns_limit_l_max 13
_diffrn_reflns_limit_l_min -13
_diffrn_reflns_number 28492
_diffrn_reflns_point_group_measured_fraction_full 1.000
_diffrn_reflns_point_group_measured_fraction_max 1.000
_diffrn_reflns_theta_full 25.242
_diffrn_reflns_theta_max 27.607
_diffrn_reflns_theta_min 2.151
_diffrn_standards_number 0
_exptl_absorpt_coefficient_mu 4.855
_exptl_absorpt_correction_T_max 0.7456
_exptl_absorpt_correction_T_min 0.4809
_exptl_absorpt_correction_type multi-scan
_exptl_absorpt_process_details
'SADABS-2016/2 (Bruker,2016/2) was used for absorption correction. wR2(int) was 0.1281 before and 0.0782 after correction. The Ratio of minimum to maximum transmission is 0.6450. The \l/2 correction factor is Not present.'
_exptl_crystal_colour 'clear yellow'
_exptl_crystal_colour_lustre clear
_exptl_crystal_colour_primary yellow
_exptl_crystal_density_diffrn 1.681
_exptl_crystal_description plate
_exptl_crystal_F_000 868
_exptl_crystal_recrystallization_method 'Re-crystallisation from solvent: Ethanol'
_exptl_crystal_size_max 0.2
_exptl_crystal_size_mid 0.1
_exptl_crystal_size_min 0.05
_refine_diff_density_max 1.791
_refine_diff_density_min -0.694
_refine_diff_density_rms 0.104
_refine_ls_abs_structure_details
;
 Refined as an inversion twin.
;
_refine_ls_abs_structure_Flack 0.055(7)
_refine_ls_extinction_method none
_refine_ls_goodness_of_fit_ref 1.033
_refine_ls_hydrogen_treatment constr
_refine_ls_matrix_type full
_refine_ls_number_parameters 407
_refine_ls_number_reflns 8125
_refine_ls_number_restraints 1
_refine_ls_restrained_S_all 1.033
_refine_ls_R_factor_all 0.0317
_refine_ls_R_factor_gt 0.0278
_refine_ls_shift/su_max 0.001
_refine_ls_shift/su_mean 0.000
_refine_ls_structure_factor_coef Fsqd
_refine_ls_weighting_details 'w=1/[\s^2^(Fo^2^)+(0.0238P)^2^] where P=(Fo^2^+2Fc^2^)/3'
_refine_ls_weighting_scheme calc
_refine_ls_wR_factor_gt 0.0635
_refine_ls_wR_factor_ref 0.0651
_reflns_Friedel_coverage 0.941
_reflns_Friedel_fraction_full 1.000
_reflns_Friedel_fraction_max 1.000
_reflns_number_gt 7547
_reflns_number_total 8125
_reflns_threshold_expression 'I > 2\s(I)'
_cod_data_source_file d1dt03041h2.cif
_cod_data_source_block 'save_c'
_cod_original_sg_symbol_H-M P21
_cod_database_code 7708505
_shelx_shelxl_version_number 2016/6
_shelx_space_group_comment
;
The symmetry employed for this shelxl refinement is uniquely defined
by the following loop, which should always be used as a source of
symmetry information in preference to the above space-group names.
They are only intended as comments.
;
_shelx_estimated_absorpt_t_max 0.793
_shelx_estimated_absorpt_t_min 0.444
_olex2_refinement_description
;
1. Twinned data refinement
 Scales: 0.945(7)
 0.055(7)
2. Fixed Uiso
 At 1.2 times of:
  All C(H) groups
3.a Aromatic/amide H refined with riding coordinates:
 C2(H2), C3(H3), C4(H4), C5(H5), C6(H6), C8(H8), C9(H9), C10(H10), C11(H11),
 C12(H12), C14(H14), C15(H15), C16(H16), C17(H17), C18(H18), C20(H20), C21(H21),
  C22(H22), C23(H23), C24(H24), C26(H26), C27(H27), C28(H28), C29(H29),
 C30(H30), C32(H32), C33(H33), C34(H34), C35(H35), C36(H36)
;
_olex2_exptl_crystal_mounting_method 'nylon loop'
_olex2_submission_original_sample_id cjw95
_olex2_submission_special_instructions 'No special instructions were received'

loop_
_space_group_symop_operation_xyz
'x, y, z'
'-x, y+1/2, -z'

loop_
_atom_site_label
_atom_site_type_symbol
_atom_site_fract_x
_atom_site_fract_y
_atom_site_fract_z
_atom_site_U_iso_or_equiv
_atom_site_adp_type
_atom_site_occupancy
_atom_site_site_symmetry_order
_atom_site_calc_flag
_atom_site_refinement_flags_posn
_atom_site_refinement_flags_adp
_atom_site_refinement_flags_occupancy
_atom_site_disorder_assembly
_atom_site_disorder_group
U1 U 0.61774(2) 0.30509(2) 0.26595(2) 0.02280(7) Uani 1 1 d . . . . .
Cl1 Cl 0.4453(2) 0.26053(10) 0.00266(18) 0.0403(4) Uani 1 1 d . . . . .
Cl2 Cl 0.7980(2) 0.34201(13) 0.5301(2) 0.0521(5) Uani 1 1 d . . . . .
P1 P 0.84798(18) 0.13873(9) 0.30413(18) 0.0238(3) Uani 1 1 d . . . . .
P2 P 0.33899(18) 0.43449(9) 0.26776(17) 0.0244(3) Uani 1 1 d . . . . .
O1 O 0.7743(5) 0.2087(3) 0.3068(5) 0.0304(10) Uani 1 1 d . . . . .
O2 O 0.4627(5) 0.4003(2) 0.2451(5) 0.0294(10) Uani 1 1 d . . . . .
O3 O 0.7233(5) 0.3577(3) 0.2068(5) 0.0329(11) Uani 1 1 d . . . . .
O4 O 0.5089(5) 0.2526(3) 0.3227(5) 0.0352(11) Uani 1 1 d . . . . .
C1 C 0.9679(7) 0.1097(4) 0.4799(8) 0.0297(16) Uani 1 1 d . . . . .
C2 C 1.0131(10) 0.0384(4) 0.5115(10) 0.047(2) Uani 1 1 d . . . . .
H2 H 0.977639 0.003231 0.438875 0.057 Uiso 1 1 calc R . . . .
C3 C 1.1092(11) 0.0193(6) 0.6485(13) 0.071(3) Uani 1 1 d . . . . .
H3 H 1.138849 -0.029284 0.671078 0.085 Uiso 1 1 calc R . . . .
C4 C 1.1631(11) 0.0709(8) 0.7540(11) 0.072(4) Uani 1 1 d . . . . .
H4 H 1.230732 0.057564 0.848294 0.086 Uiso 1 1 calc R . . . .
C5 C 1.1199(10) 0.1402(7) 0.7231(10) 0.062(3) Uani 1 1 d . . . . .
H5 H 1.158789 0.175224 0.795796 0.075 Uiso 1 1 calc R . . . .
C6 C 1.0209(8) 0.1602(4) 0.5886(8) 0.0379(17) Uani 1 1 d . . . . .
H6 H 0.988084 0.208548 0.568979 0.045 Uiso 1 1 calc R . . . .
C7 C 0.7070(8) 0.0723(4) 0.2148(7) 0.0296(14) Uani 1 1 d . . . . .
C8 C 0.7327(10) 0.0122(5) 0.1511(9) 0.049(2) Uani 1 1 d . . . . .
H8 H 0.826066 0.006773 0.149752 0.059 Uiso 1 1 calc R . . . .
C9 C 0.6208(12) -0.0396(5) 0.0896(10) 0.060(3) Uani 1 1 d . . . . .
H9 H 0.638711 -0.081131 0.048128 0.072 Uiso 1 1 calc R . . . .
C10 C 0.4850(10) -0.0308(5) 0.0889(9) 0.056(2) Uani 1 1 d . . . . .
H10 H 0.407482 -0.065418 0.044990 0.068 Uiso 1 1 calc R . . . .
C11 C 0.4622(10) 0.0279(5) 0.1514(11) 0.062(3) Uani 1 1 d . . . . .
H11 H 0.368692 0.033265 0.152464 0.074 Uiso 1 1 calc R . . . .
C12 C 0.5705(9) 0.0795(4) 0.2130(11) 0.048(2) Uani 1 1 d . . . . .
H12 H 0.550727 0.120496 0.254486 0.058 Uiso 1 1 calc R . . . .
C13 C 0.9605(9) 0.1501(4) 0.2162(8) 0.0337(16) Uani 1 1 d . . . . .
C14 C 0.8915(12) 0.1650(5) 0.0736(10) 0.052(2) Uani 1 1 d . . . . .
H14 H 0.784785 0.164773 0.021194 0.063 Uiso 1 1 calc R . . . .
C15 C 0.9781(16) 0.1805(6) 0.0059(12) 0.072(3) Uani 1 1 d . . . . .
H15 H 0.930590 0.190042 -0.092657 0.087 Uiso 1 1 calc R . . . .
C16 C 1.1349(16) 0.1820(6) 0.0841(15) 0.073(4) Uani 1 1 d . . . . .
H16 H 1.194675 0.193485 0.039394 0.088 Uiso 1 1 calc R . . . .
C17 C 1.2003(12) 0.1671(6) 0.2216(14) 0.069(3) Uani 1 1 d . . . . .
H17 H 1.307074 0.167824 0.273022 0.082 Uiso 1 1 calc R . . . .
C18 C 1.1177(8) 0.1505(5) 0.2941(9) 0.043(2) Uani 1 1 d . . . . .
H18 H 1.166966 0.139895 0.392243 0.052 Uiso 1 1 calc R . . . .
C19 C 0.3081(8) 0.3909(4) 0.4015(7) 0.0292(14) Uani 1 1 d . . . . .
C20 C 0.1662(9) 0.3705(5) 0.3771(9) 0.046(2) Uani 1 1 d . . . . .
H20 H 0.082241 0.378269 0.287126 0.055 Uiso 1 1 calc R . . . .
C21 C 0.1460(11) 0.3386(6) 0.4847(10) 0.062(3) Uani 1 1 d . . . . .
H21 H 0.048202 0.324095 0.467661 0.074 Uiso 1 1 calc R . . . .
C22 C 0.2641(11) 0.3282(5) 0.6122(10) 0.056(2) Uani 1 1 d . . . . .
H22 H 0.249158 0.307170 0.685549 0.068 Uiso 1 1 calc R . . . .
C23 C 0.4068(11) 0.3476(4) 0.6379(8) 0.048(2) Uani 1 1 d . . . . .
H23 H 0.489944 0.339825 0.728416 0.058 Uiso 1 1 calc R . . . .
C24 C 0.4291(9) 0.3787(4) 0.5307(8) 0.0377(17) Uani 1 1 d . . . . .
H24 H 0.527646 0.391473 0.547327 0.045 Uiso 1 1 calc R . . . .
C25 C 0.3846(7) 0.5266(4) 0.3179(7) 0.0275(14) Uani 1 1 d . . . . .
C26 C 0.4724(9) 0.5629(4) 0.2698(9) 0.0436(19) Uani 1 1 d . . . . .
H26 H 0.511858 0.538723 0.216162 0.052 Uiso 1 1 calc R . . . .
C27 C 0.5015(11) 0.6352(5) 0.3013(11) 0.057(2) Uani 1 1 d . . . . .
H27 H 0.564376 0.660361 0.272008 0.069 Uiso 1 1 calc R . . . .
C28 C 0.4404(10) 0.6702(4) 0.3743(10) 0.053(2) Uani 1 1 d . . . . .
H28 H 0.459239 0.719924 0.393380 0.063 Uiso 1 1 calc R . . . .
C29 C 0.3525(10) 0.6348(4) 0.4203(9) 0.0445(19) Uani 1 1 d . . . . .
H29 H 0.310831 0.659660 0.471381 0.053 Uiso 1 1 calc R . . . .
C30 C 0.3246(9) 0.5624(4) 0.3921(9) 0.0389(17) Uani 1 1 d . . . . .
H30 H 0.263782 0.537382 0.424077 0.047 Uiso 1 1 calc R . . . .
C31 C 0.1648(8) 0.4330(4) 0.1081(8) 0.0278(17) Uani 1 1 d . . . . .
C32 C 0.1331(9) 0.3734(4) 0.0210(8) 0.048(2) Uani 1 1 d . . . . .
H32 H 0.201683 0.334384 0.048063 0.057 Uiso 1 1 calc R . . . .
C33 C 0.0018(11) 0.3712(6) -0.1050(10) 0.065(3) Uani 1 1 d . . . . .
H33 H -0.020215 0.330548 -0.164854 0.077 Uiso 1 1 calc R . . . .
C34 C -0.0974(9) 0.4277(5) -0.1442(9) 0.055(2) Uani 1 1 d . . . . .
H34 H -0.189798 0.425126 -0.229137 0.066 Uiso 1 1 calc R . . . .
C35 C -0.0639(9) 0.4871(5) -0.0622(9) 0.047(2) Uani 1 1 d . . . . .
H35 H -0.130700 0.526909 -0.092110 0.056 Uiso 1 1 calc R . . . .
C36 C 0.0673(8) 0.4902(4) 0.0650(8) 0.0358(16) Uani 1 1 d . . . . .
H36 H 0.089844 0.531794 0.122450 0.043 Uiso 1 1 calc R . . . .

loop_
_atom_site_aniso_label
_atom_site_aniso_U_11
_atom_site_aniso_U_22
_atom_site_aniso_U_33
_atom_site_aniso_U_23
_atom_site_aniso_U_13
_atom_site_aniso_U_12
U1 0.02369(10) 0.01761(10) 0.02430(11) 0.00163(13) 0.00885(8) 0.00223(13)
Cl1 0.0430(10) 0.0381(10) 0.0291(9) -0.0067(7) 0.0077(8) 0.0011(8)
Cl2 0.0405(10) 0.0706(14) 0.0303(9) -0.0165(9) 0.0040(8) 0.0104(9)
P1 0.0246(8) 0.0187(8) 0.0289(9) -0.0007(7) 0.0132(7) -0.0001(7)
P2 0.0264(8) 0.0189(8) 0.0266(9) -0.0011(6) 0.0115(7) 0.0022(6)
O1 0.029(2) 0.026(3) 0.031(3) 0.000(2) 0.010(2) 0.008(2)
O2 0.033(3) 0.023(2) 0.029(3) 0.0011(19) 0.011(2) 0.005(2)
O3 0.036(3) 0.022(2) 0.044(3) 0.003(2) 0.022(2) -0.002(2)
O4 0.034(3) 0.035(3) 0.044(3) 0.009(2) 0.025(2) 0.002(2)
C1 0.020(3) 0.031(4) 0.037(4) 0.010(3) 0.012(3) 0.002(3)
C2 0.039(4) 0.034(6) 0.061(6) 0.012(5) 0.017(4) 0.007(5)
C3 0.049(5) 0.067(7) 0.087(8) 0.054(7) 0.025(6) 0.029(5)
C4 0.043(5) 0.120(11) 0.046(6) 0.044(7) 0.014(5) 0.017(6)
C5 0.044(5) 0.098(9) 0.033(5) 0.005(5) 0.009(4) -0.003(5)
C6 0.032(4) 0.045(5) 0.032(4) 0.004(3) 0.011(3) -0.002(3)
C7 0.031(3) 0.026(3) 0.030(4) -0.003(3) 0.013(3) -0.003(3)
C8 0.071(6) 0.042(5) 0.061(5) -0.025(4) 0.053(5) -0.025(4)
C9 0.096(7) 0.051(6) 0.059(6) -0.027(4) 0.058(6) -0.036(5)
C10 0.058(5) 0.042(5) 0.046(5) 0.002(4) 0.005(4) -0.026(4)
C11 0.033(4) 0.054(6) 0.086(7) -0.004(5) 0.018(5) -0.008(4)
C12 0.030(4) 0.029(4) 0.080(6) -0.002(4) 0.022(4) -0.004(3)
C13 0.045(4) 0.028(4) 0.045(4) -0.004(3) 0.035(4) -0.008(3)
C14 0.079(6) 0.041(5) 0.050(5) 0.002(4) 0.042(5) -0.011(4)
C15 0.126(10) 0.057(6) 0.070(7) 0.002(5) 0.076(7) -0.015(6)
C16 0.110(10) 0.055(7) 0.108(10) -0.027(7) 0.095(9) -0.041(7)
C17 0.063(6) 0.067(7) 0.105(9) -0.037(6) 0.063(7) -0.031(5)
C18 0.041(4) 0.046(5) 0.057(5) -0.016(4) 0.035(4) -0.013(3)
C19 0.040(4) 0.020(3) 0.027(3) 0.000(3) 0.016(3) 0.000(3)
C20 0.040(4) 0.055(5) 0.044(5) 0.014(4) 0.021(4) -0.002(4)
C21 0.061(6) 0.075(7) 0.059(6) 0.017(5) 0.036(5) 0.000(5)
C22 0.082(7) 0.050(6) 0.054(5) 0.011(4) 0.046(5) 0.006(4)
C23 0.072(6) 0.041(5) 0.028(4) 0.002(3) 0.021(4) 0.010(4)
C24 0.047(4) 0.035(4) 0.031(4) 0.000(3) 0.018(3) 0.002(3)
C25 0.029(3) 0.022(3) 0.030(4) -0.005(3) 0.014(3) -0.003(3)
C26 0.051(5) 0.033(4) 0.063(5) -0.013(4) 0.040(4) -0.007(4)
C27 0.075(6) 0.038(5) 0.081(7) -0.009(4) 0.055(6) -0.018(5)
C28 0.070(6) 0.025(4) 0.076(6) -0.013(4) 0.045(5) -0.016(4)
C29 0.058(5) 0.029(4) 0.060(5) -0.017(4) 0.039(4) -0.008(4)
C30 0.045(4) 0.031(4) 0.050(5) -0.015(3) 0.030(4) -0.010(3)
C31 0.026(3) 0.025(4) 0.026(4) -0.004(3) 0.007(3) -0.001(3)
C32 0.043(4) 0.036(4) 0.039(4) -0.012(3) -0.002(3) 0.012(3)
C33 0.056(5) 0.055(6) 0.051(6) -0.025(5) -0.002(4) 0.005(5)
C34 0.041(4) 0.064(6) 0.037(5) -0.002(4) -0.001(4) 0.014(4)
C35 0.033(4) 0.049(5) 0.053(5) 0.008(4) 0.015(4) 0.013(4)
C36 0.033(4) 0.031(4) 0.042(4) -0.002(3) 0.016(3) 0.006(3)

loop_
_atom_type_symbol
_atom_type_description
_atom_type_scat_dispersion_real
_atom_type_scat_dispersion_imag
_atom_type_scat_source
C C 0.0033 0.0016 'International Tables Vol C Tables 4.2.6.8 and 6.1.1.4'
H H 0.0000 0.0000 'International Tables Vol C Tables 4.2.6.8 and 6.1.1.4'
O O 0.0106 0.0060 'International Tables Vol C Tables 4.2.6.8 and 6.1.1.4'
P P 0.1023 0.0942 'International Tables Vol C Tables 4.2.6.8 and 6.1.1.4'
Cl Cl 0.1484 0.1585 'International Tables Vol C Tables 4.2.6.8 and 6.1.1.4'
U U -9.6767 9.6646 'International Tables Vol C Tables 4.2.6.8 and 6.1.1.4'

loop_
_geom_angle_atom_site_label_1
_geom_angle_atom_site_label_2
_geom_angle_atom_site_label_3
_geom_angle
_geom_angle_site_symmetry_1
_geom_angle_site_symmetry_3
_geom_angle_publ_flag
Cl2 U1 Cl1 176.55(7) . . ?
O1 U1 Cl1 90.37(12) . . ?
O1 U1 Cl2 86.20(12) . . ?
O1 U1 O2 174.79(17) . . ?
O2 U1 Cl1 93.54(12) . . ?
O2 U1 Cl2 89.85(12) . . ?
O3 U1 Cl1 89.81(17) . . ?
O3 U1 Cl2 90.73(17) . . ?
O3 U1 O1 91.8(2) . . ?
O3 U1 O2 91.6(2) . . ?
O3 U1 O4 179.0(2) . . ?
O4 U1 Cl1 89.42(18) . . ?
O4 U1 Cl2 90.08(18) . . ?
O4 U1 O1 88.8(2) . . ?
O4 U1 O2 87.8(2) . . ?
O1 P1 C1 109.8(3) . . ?
O1 P1 C7 109.7(3) . . ?
O1 P1 C13 110.1(3) . . ?
C1 P1 C7 109.3(3) . . ?
C1 P1 C13 108.1(4) . . ?
C7 P1 C13 109.7(3) . . ?
O2 P2 C19 113.4(3) . . ?
O2 P2 C25 109.8(3) . . ?
O2 P2 C31 110.5(3) . . ?
C25 P2 C19 108.1(3) . . ?
C31 P2 C19 107.4(4) . . ?
C31 P2 C25 107.5(3) . . ?
P1 O1 U1 167.1(3) . . ?
P2 O2 U1 151.4(3) . . ?
C2 C1 P1 122.0(6) . . ?
C6 C1 P1 118.9(6) . . ?
C6 C1 C2 119.1(7) . . ?
C1 C2 H2 120.3 . . ?
C3 C2 C1 119.5(9) . . ?
C3 C2 H2 120.3 . . ?
C2 C3 H3 119.9 . . ?
C2 C3 C4 120.2(10) . . ?
C4 C3 H3 119.9 . . ?
C3 C4 H4 119.9 . . ?
C5 C4 C3 120.3(9) . . ?
C5 C4 H4 119.9 . . ?
C4 C5 H5 119.6 . . ?
C4 C5 C6 120.7(11) . . ?
C6 C5 H5 119.6 . . ?
C1 C6 H6 119.9 . . ?
C5 C6 C1 120.1(9) . . ?
C5 C6 H6 119.9 . . ?
C8 C7 P1 122.5(6) . . ?
C12 C7 P1 118.5(6) . . ?
C12 C7 C8 119.0(7) . . ?
C7 C8 H8 120.1 . . ?
C9 C8 C7 119.8(8) . . ?
C9 C8 H8 120.1 . . ?
C8 C9 H9 120.0 . . ?
C10 C9 C8 120.0(9) . . ?
C10 C9 H9 120.0 . . ?
C9 C10 H10 120.3 . . ?
C11 C10 C9 119.4(8) . . ?
C11 C10 H10 120.3 . . ?
C10 C11 H11 119.1 . . ?
C10 C11 C12 121.8(9) . . ?
C12 C11 H11 119.1 . . ?
C7 C12 C11 120.1(9) . . ?
C7 C12 H12 120.0 . . ?
C11 C12 H12 120.0 . . ?
C14 C13 P1 119.5(6) . . ?
C14 C13 C18 120.2(7) . . ?
C18 C13 P1 120.0(6) . . ?
C13 C14 H14 119.9 . . ?
C13 C14 C15 120.2(10) . . ?
C15 C14 H14 119.9 . . ?
C14 C15 H15 120.2 . . ?
C16 C15 C14 119.5(11) . . ?
C16 C15 H15 120.2 . . ?
C15 C16 H16 120.2 . . ?
C17 C16 C15 119.7(9) . . ?
C17 C16 H16 120.2 . . ?
C16 C17 H17 118.6 . . ?
C16 C17 C18 122.8(10) . . ?
C18 C17 H17 118.6 . . ?
C13 C18 C17 117.5(9) . . ?
C13 C18 H18 121.2 . . ?
C17 C18 H18 121.2 . . ?
C20 C19 P2 121.5(6) . . ?
C24 C19 P2 118.6(6) . . ?
C24 C19 C20 119.9(7) . . ?
C19 C20 H20 120.0 . . ?
C19 C20 C21 119.9(8) . . ?
C21 C20 H20 120.0 . . ?
C20 C21 H21 119.9 . . ?
C22 C21 C20 120.2(9) . . ?
C22 C21 H21 119.9 . . ?
C21 C22 H22 119.7 . . ?
C21 C22 C23 120.7(8) . . ?
C23 C22 H22 119.7 . . ?
C22 C23 H23 120.1 . . ?
C22 C23 C24 119.8(8) . . ?
C24 C23 H23 120.1 . . ?
C19 C24 C23 119.5(8) . . ?
C19 C24 H24 120.2 . . ?
C23 C24 H24 120.2 . . ?
C26 C25 P2 118.3(5) . . ?
C30 C25 P2 121.3(5) . . ?
C30 C25 C26 120.2(6) . . ?
C25 C26 H26 120.6 . . ?
C27 C26 C25 118.9(7) . . ?
C27 C26 H26 120.6 . . ?
C26 C27 H27 119.9 . . ?
C28 C27 C26 120.3(8) . . ?
C28 C27 H27 119.9 . . ?
C27 C28 H28 119.5 . . ?
C27 C28 C29 120.9(8) . . ?
C29 C28 H28 119.5 . . ?
C28 C29 H29 120.2 . . ?
C28 C29 C30 119.5(7) . . ?
C30 C29 H29 120.2 . . ?
C25 C30 C29 120.2(7) . . ?
C25 C30 H30 119.9 . . ?
C29 C30 H30 119.9 . . ?
C32 C31 P2 118.0(6) . . ?
C36 C31 P2 122.4(6) . . ?
C36 C31 C32 119.4(7) . . ?
C31 C32 H32 120.1 . . ?
C33 C32 C31 119.8(8) . . ?
C33 C32 H32 120.1 . . ?
C32 C33 H33 119.9 . . ?
C34 C33 C32 120.1(8) . . ?
C34 C33 H33 119.9 . . ?
C33 C34 H34 119.9 . . ?
C35 C34 C33 120.3(8) . . ?
C35 C34 H34 119.9 . . ?
C34 C35 H35 119.8 . . ?
C34 C35 C36 120.3(8) . . ?
C36 C35 H35 119.8 . . ?
C31 C36 C35 120.0(7) . . ?
C31 C36 H36 120.0 . . ?
C35 C36 H36 120.0 . . ?

loop_
_geom_bond_atom_site_label_1
_geom_bond_atom_site_label_2
_geom_bond_distance
_geom_bond_site_symmetry_2
_geom_bond_publ_flag
U1 Cl1 2.6607(17) . ?
U1 Cl2 2.6403(18) . ?
U1 O1 2.292(5) . ?
U1 O2 2.302(5) . ?
U1 O3 1.765(5) . ?
U1 O4 1.772(5) . ?
P1 O1 1.507(5) . ?
P1 C1 1.780(7) . ?
P1 C7 1.787(7) . ?
P1 C13 1.789(7) . ?
P2 O2 1.513(5) . ?
P2 C19 1.795(7) . ?
P2 C25 1.794(7) . ?
P2 C31 1.786(7) . ?
C1 C2 1.395(12) . ?
C1 C6 1.395(11) . ?
C2 H2 0.9500 . ?
C2 C3 1.374(13) . ?
C3 H3 0.9500 . ?
C3 C4 1.386(17) . ?
C4 H4 0.9500 . ?
C4 C5 1.354(17) . ?
C5 H5 0.9500 . ?
C5 C6 1.366(11) . ?
C6 H6 0.9500 . ?
C7 C8 1.396(10) . ?
C7 C12 1.368(10) . ?
C8 H8 0.9500 . ?
C8 C9 1.393(11) . ?
C9 H9 0.9500 . ?
C9 C10 1.370(13) . ?
C10 H10 0.9500 . ?
C10 C11 1.357(14) . ?
C11 H11 0.9500 . ?
C11 C12 1.370(12) . ?
C12 H12 0.9500 . ?
C13 C14 1.379(11) . ?
C13 C18 1.400(10) . ?
C14 H14 0.9500 . ?
C14 C15 1.397(13) . ?
C15 H15 0.9500 . ?
C15 C16 1.397(18) . ?
C16 H16 0.9500 . ?
C16 C17 1.331(17) . ?
C17 H17 0.9500 . ?
C17 C18 1.409(11) . ?
C18 H18 0.9500 . ?
C19 C20 1.376(10) . ?
C19 C24 1.369(10) . ?
C20 H20 0.9500 . ?
C20 C21 1.393(11) . ?
C21 H21 0.9500 . ?
C21 C22 1.340(13) . ?
C22 H22 0.9500 . ?
C22 C23 1.375(12) . ?
C23 H23 0.9500 . ?
C23 C24 1.394(11) . ?
C24 H24 0.9500 . ?
C25 C26 1.388(10) . ?
C25 C30 1.373(10) . ?
C26 H26 0.9500 . ?
C26 C27 1.387(11) . ?
C27 H27 0.9500 . ?
C27 C28 1.364(12) . ?
C28 H28 0.9500 . ?
C28 C29 1.364(11) . ?
C29 H29 0.9500 . ?
C29 C30 1.384(10) . ?
C30 H30 0.9500 . ?
C31 C32 1.389(10) . ?
C31 C36 1.373(10) . ?
C32 H32 0.9500 . ?
C32 C33 1.378(11) . ?
C33 H33 0.9500 . ?
C33 C34 1.374(12) . ?
C34 H34 0.9500 . ?
C34 C35 1.355(12) . ?
C35 H35 0.9500 . ?
C35 C36 1.385(10) . ?
C36 H36 0.9500 . ?

loop_
_twin_individual_id
_twin_individual_mass_fraction_refined
1 0.945(7)
2 0.055(7)
